data_7063651
loop_
_publ_author_name
'Moreno-Narv\'aez, Mar\'ia Esther'
'Arenaza-Corona, Antonino'
'Gonz\'alez-Sebasti\'an, Lucero'
'Ram\'irez, Teresa Apan'
'Ortega, Sim\'on Hern\'andez'
'Cruz-Navarro, J. Antonio'
'Al\'i-Torres, Jorge'
'Orjuela, Adri\'an L.'
'Reyes-Marquez, Viviana'
'Lomas-Romero, Leticia'
'Morales-Morales, David'

_publ_section_title
;
 Glycoconjugate Pd(ii) and Cu(ii) complexes of fluorinated N,O Schiff base
 ligands for targeted cancer therapy: synthesis, characterization and in
 vitro cytotoxic activity evaluation
;
_journal_issue 13
_journal_name_full 'New Journal of Chemistry'
_journal_page_first 5187
_journal_page_last 5199
_journal_paper_doi 10.1039/D4NJ05181E
_journal_volume 49
_journal_year 2025
_chemical_formula_moiety 'C28 H18 Cu F6 N2 O4, 2(C H4 O)'
_chemical_formula_sum 'C30 H26 Cu F6 N2 O6'
_chemical_formula_weight 688.07
_space_group_crystal_system monoclinic
_space_group_IT_number 14
_space_group_name_Hall '-P 2ybc'
_space_group_name_H-M_alt 'P 1 21/c 1'
_atom_sites_solution_hydrogens mixed
_atom_sites_solution_primary direct
_atom_sites_solution_secondary difmap
_audit_creation_method SHELXL-2019/3
_audit_update_record
;
2024-11-21 deposited with the CCDC.	2025-02-12 downloaded from the CCDC.
;
_cell_angle_alpha 90
_cell_angle_beta 90.3100(10)
_cell_angle_gamma 90
_cell_formula_units_Z 2
_cell_length_a 10.6165(5)
_cell_length_b 17.4365(9)
_cell_length_c 7.7037(4)
_cell_measurement_reflns_used 8270
_cell_measurement_temperature 100(2)
_cell_measurement_theta_max 25.59
_cell_measurement_theta_min 2.34
_cell_volume 1426.05(12)
_computing_cell_refinement 'Bruker SAINT'
_computing_data_collection 'Bruker APEX2'
_computing_data_reduction 'Bruker SAINT'
_computing_molecular_graphics
; 
 SADABS 2016/2: Krause, L., Herbst-Irmer, R., Sheldrick G.M. & Stalke D., 
 J. Appl. Cryst. 48 (2015) 3-10 
;
_computing_publication_material 'SHELXTL  (Sheldrick, 2013)'
_computing_structure_refinement 'SHELXL-2019/2 (Sheldrick, 2019)'
_computing_structure_solution 'SHELXS-97 (Sheldrick 2008)'
_diffrn_ambient_temperature 100(2)
_diffrn_measured_fraction_theta_full 1.000
_diffrn_measured_fraction_theta_max 0.992
_diffrn_measurement_device_type 'Bruker APEX-II CCD'
_diffrn_measurement_method '\w scans'
_diffrn_radiation_type MoK\a
_diffrn_radiation_wavelength 0.71073
_diffrn_reflns_av_R_equivalents 0.0283
_diffrn_reflns_av_unetI/netI 0.0227
_diffrn_reflns_Laue_measured_fraction_full 1.000
_diffrn_reflns_Laue_measured_fraction_max 0.992
_diffrn_reflns_limit_h_max 12
_diffrn_reflns_limit_h_min -12
_diffrn_reflns_limit_k_max 21
_diffrn_reflns_limit_k_min -21
_diffrn_reflns_limit_l_max 9
_diffrn_reflns_limit_l_min -9
_diffrn_reflns_number 11602
_diffrn_reflns_point_group_measured_fraction_full 1.000
_diffrn_reflns_point_group_measured_fraction_max 0.992
_diffrn_reflns_theta_full 25.242
_diffrn_reflns_theta_max 25.616
_diffrn_reflns_theta_min 2.246
_diffrn_source 'Incoatec ImuS'
_exptl_absorpt_coefficient_mu 0.853
_exptl_absorpt_correction_T_max 0.7452
_exptl_absorpt_correction_T_min 0.6677
_exptl_absorpt_correction_type multi-scan
_exptl_absorpt_process_details
; 
 SADABS 2016/2: Krause, L., Herbst-Irmer, R., Sheldrick G.M. & Stalke D., 
 J. Appl. Cryst. 48 (2015) 3-10 
;
_exptl_crystal_colour colourless
_exptl_crystal_density_diffrn 1.602
_exptl_crystal_description Prism
_exptl_crystal_F_000 702
_exptl_crystal_size_max 0.399
_exptl_crystal_size_mid 0.123
_exptl_crystal_size_min 0.082
_refine_diff_density_max 0.327
_refine_diff_density_min -0.334
_refine_diff_density_rms 0.053
_refine_ls_extinction_method none
_refine_ls_goodness_of_fit_ref 1.097
_refine_ls_hydrogen_treatment mixed
_refine_ls_matrix_type full
_refine_ls_number_parameters 212
_refine_ls_number_reflns 2668
_refine_ls_number_restraints 0
_refine_ls_restrained_S_all 1.097
_refine_ls_R_factor_all 0.0284
_refine_ls_R_factor_gt 0.0250
_refine_ls_shift/su_max 0.000
_refine_ls_shift/su_mean 0.000
_refine_ls_structure_factor_coef Fsqd
_refine_ls_weighting_details 'w=1/[\s^2^(Fo^2^)+(0.0311P)^2^+0.7380P] where P=(Fo^2^+2Fc^2^)/3'
_refine_ls_weighting_scheme calc
_refine_ls_wR_factor_gt 0.0650
_refine_ls_wR_factor_ref 0.0668
_reflns_Friedel_coverage 0.000
_reflns_number_gt 2409
_reflns_number_total 2668
_reflns_threshold_expression 'I > 2\s(I)'
_cod_data_source_file d4nj05181e2.cif
_cod_data_source_block Cu(L1)2
_cod_depositor_comments 'Adding full bibliography for 7063651--7063658.cif.'
_cod_original_sg_symbol_H-M 'P 21/c'
_cod_database_code 7063651
_shelx_shelxl_version_number 2019/3
_shelx_space_group_comment
; 
The symmetry employed for this shelxl refinement is uniquely defined 
by the following loop, which should always be used as a source of 
symmetry information in preference to the above space-group names. 
They are only intended as comments. 
;
_shelx_estimated_absorpt_t_min 0.727
_shelx_estimated_absorpt_t_max 0.933

loop_
_space_group_symop_operation_xyz
'x, y, z'
'-x, y+1/2, -z+1/2'
'-x, -y, -z'
'x, -y-1/2, z-1/2'

loop_
_atom_site_label
_atom_site_type_symbol
_atom_site_fract_x
_atom_site_fract_y
_atom_site_fract_z
_atom_site_U_iso_or_equiv
_atom_site_adp_type
_atom_site_occupancy
_atom_site_site_symmetry_order
_atom_site_calc_flag
_atom_site_refinement_flags_posn
_atom_site_refinement_flags_adp
_atom_site_refinement_flags_occupancy
_atom_site_disorder_assembly
_atom_site_disorder_group
Cu1 Cu 0.500000 0.500000 0.500000 0.00934(9) Uani 1 2 d S . P . .
O1 O 0.32487(10) 0.47513(6) 0.48617(15) 0.0126(2) Uani 1 1 d . . . . .
N1 N 0.54282(13) 0.38938(7) 0.50542(17) 0.0111(3) Uani 1 1 d . . . . .
O2 O -0.01496(11) 0.36609(7) 0.16836(16) 0.0178(3) Uani 1 1 d . . . . .
H2 H -0.054(2) 0.4011(12) 0.204(3) 0.021 Uiso 1 1 d . U . . .
C1 C 0.35395(15) 0.35264(9) 0.3469(2) 0.0124(3) Uani 1 1 d . . . . .
C2 C 0.27994(15) 0.41813(9) 0.3910(2) 0.0115(3) Uani 1 1 d . . . . .
C3 C 0.15441(15) 0.42139(9) 0.3329(2) 0.0136(3) Uani 1 1 d . . . . .
H3 H 0.102969 0.463550 0.365371 0.016 Uiso 1 1 calc R U . . .
C4 C 0.10466(15) 0.36402(10) 0.2291(2) 0.0142(3) Uani 1 1 d . . . . .
C5 C 0.17849(16) 0.30037(10) 0.1797(2) 0.0159(4) Uani 1 1 d . . . . .
H5 H 0.144766 0.261932 0.105405 0.019 Uiso 1 1 calc R U . . .
C6 C 0.29922(16) 0.29508(9) 0.2405(2) 0.0154(4) Uani 1 1 d . . . . .
H6 H 0.348117 0.251447 0.210591 0.019 Uiso 1 1 calc R U . . .
C7 C 0.47651(15) 0.33983(9) 0.4170(2) 0.0124(3) Uani 1 1 d . . . . .
H7 H 0.513196 0.290890 0.397738 0.015 Uiso 1 1 calc R U . . .
C8 C 0.65976(15) 0.36488(9) 0.5794(2) 0.0113(3) Uani 1 1 d . . . . .
C9 C 0.68109(15) 0.37387(9) 0.7587(2) 0.0128(3) Uani 1 1 d . . . . .
C10 C 0.79776(16) 0.35575(9) 0.8294(2) 0.0163(4) Uani 1 1 d . . . . .
H10 H 0.812375 0.362486 0.950234 0.020 Uiso 1 1 calc R U . . .
C11 C 0.89314(16) 0.32787(10) 0.7247(2) 0.0179(4) Uani 1 1 d . . . . .
H11 H 0.973364 0.316312 0.773267 0.021 Uiso 1 1 calc R U . . .
C12 C 0.87126(16) 0.31696(9) 0.5498(2) 0.0166(4) Uani 1 1 d . . . . .
H12 H 0.936059 0.296581 0.478874 0.020 Uiso 1 1 calc R U . . .
C13 C 0.75507(16) 0.33551(9) 0.4762(2) 0.0141(3) Uani 1 1 d . . . . .
H13 H 0.741074 0.328074 0.355501 0.017 Uiso 1 1 calc R U . . .
C14 C 0.57879(16) 0.40179(10) 0.8750(2) 0.0155(4) Uani 1 1 d . . . . .
F1 F 0.54382(10) 0.47478(6) 0.84112(13) 0.0205(2) Uani 1 1 d . . . . .
F2 F 0.61200(10) 0.40003(6) 1.04324(13) 0.0239(2) Uani 1 1 d . . . . .
F3 F 0.47258(10) 0.35954(6) 0.86164(14) 0.0230(2) Uani 1 1 d . . . . .
O3 O 0.15241(13) 0.51598(8) 0.73169(18) 0.0239(3) Uani 1 1 d . . . . .
H3A H 0.198(2) 0.5106(13) 0.664(3) 0.029 Uiso 1 1 d . U . . .
C15 C 0.1701(2) 0.45474(12) 0.8512(3) 0.0297(5) Uani 1 1 d . . . . .
H15A H 0.247235 0.463567 0.918795 0.045 Uiso 1 1 calc R U . . .
H15B H 0.177433 0.406314 0.787474 0.045 Uiso 1 1 calc R U . . .
H15C H 0.097922 0.452127 0.929695 0.045 Uiso 1 1 calc R U . . .

loop_
_atom_site_aniso_label
_atom_site_aniso_U_11
_atom_site_aniso_U_22
_atom_site_aniso_U_33
_atom_site_aniso_U_23
_atom_site_aniso_U_13
_atom_site_aniso_U_12
Cu1 0.00789(16) 0.00788(15) 0.01224(15) -0.00063(10) -0.00200(11) 0.00011(10)
O1 0.0099(6) 0.0113(5) 0.0166(6) -0.0024(5) -0.0015(5) -0.0004(4)
N1 0.0100(7) 0.0108(6) 0.0125(7) 0.0003(5) -0.0006(5) 0.0007(5)
O2 0.0113(6) 0.0232(7) 0.0187(6) -0.0034(5) -0.0048(5) -0.0007(5)
C1 0.0126(8) 0.0122(8) 0.0124(8) 0.0009(6) -0.0004(6) -0.0015(6)
C2 0.0128(8) 0.0113(7) 0.0103(8) 0.0017(6) -0.0002(6) -0.0033(6)
C3 0.0123(9) 0.0143(8) 0.0142(8) 0.0017(7) 0.0007(7) -0.0002(6)
C4 0.0108(8) 0.0199(8) 0.0118(8) 0.0036(7) -0.0009(6) -0.0039(6)
C5 0.0169(9) 0.0161(8) 0.0147(8) -0.0025(7) -0.0025(7) -0.0058(7)
C6 0.0167(9) 0.0135(8) 0.0162(8) -0.0022(7) 0.0001(7) 0.0000(6)
C7 0.0153(9) 0.0105(8) 0.0114(8) 0.0008(6) 0.0004(7) 0.0007(6)
C8 0.0126(8) 0.0067(7) 0.0144(8) 0.0003(6) -0.0021(6) -0.0006(6)
C9 0.0147(9) 0.0091(7) 0.0146(8) -0.0004(6) -0.0015(7) -0.0009(6)
C10 0.0192(9) 0.0145(8) 0.0152(8) 0.0007(7) -0.0050(7) -0.0005(7)
C11 0.0131(9) 0.0160(8) 0.0244(9) 0.0034(7) -0.0046(7) 0.0019(6)
C12 0.0133(9) 0.0142(8) 0.0222(9) 0.0005(7) 0.0032(7) 0.0030(6)
C13 0.0162(9) 0.0120(8) 0.0140(8) -0.0005(6) -0.0010(7) 0.0003(6)
C14 0.0181(9) 0.0152(8) 0.0133(8) 0.0007(7) -0.0015(7) 0.0016(7)
F1 0.0289(6) 0.0156(5) 0.0170(5) -0.0002(4) 0.0041(4) 0.0078(4)
F2 0.0292(6) 0.0313(6) 0.0112(5) 0.0000(4) -0.0004(4) 0.0074(5)
F3 0.0173(6) 0.0256(5) 0.0263(6) -0.0021(5) 0.0060(4) -0.0038(4)
O3 0.0223(8) 0.0288(7) 0.0208(7) 0.0066(6) 0.0078(6) 0.0081(6)
C15 0.0290(11) 0.0302(11) 0.0299(11) 0.0119(9) 0.0050(9) 0.0010(8)

loop_
_atom_type_symbol
_atom_type_description
_atom_type_scat_dispersion_real
_atom_type_scat_dispersion_imag
_atom_type_scat_source
C C 0.0033 0.0016 'International Tables Vol C Tables 4.2.6.8 and 6.1.1.4'
H H 0.0000 0.0000 'International Tables Vol C Tables 4.2.6.8 and 6.1.1.4'
N N 0.0061 0.0033 'International Tables Vol C Tables 4.2.6.8 and 6.1.1.4'
O O 0.0106 0.0060 'International Tables Vol C Tables 4.2.6.8 and 6.1.1.4'
F F 0.0171 0.0103 'International Tables Vol C Tables 4.2.6.8 and 6.1.1.4'
Cu Cu 0.3201 1.2651 'International Tables Vol C Tables 4.2.6.8 and 6.1.1.4'

loop_
_geom_angle_atom_site_label_1
_geom_angle_atom_site_label_2
_geom_angle_atom_site_label_3
_geom_angle
_geom_angle_site_symmetry_1
_geom_angle_site_symmetry_3
_geom_angle_publ_flag
O1 Cu1 O1 180.0 3_666 . ?
O1 Cu1 N1 90.19(5) 3_666 3_666 ?
O1 Cu1 N1 89.81(5) . 3_666 ?
O1 Cu1 N1 89.81(5) 3_666 . ?
O1 Cu1 N1 90.19(5) . . ?
N1 Cu1 N1 180.0 3_666 . ?
C2 O1 Cu1 123.31(10) . . ?
C7 N1 C8 118.40(13) . . ?
C7 N1 Cu1 120.70(11) . . ?
C8 N1 Cu1 119.88(10) . . ?
C4 O2 H2 113.1(16) . . ?
C6 C1 C7 118.62(15) . . ?
C6 C1 C2 118.63(15) . . ?
C7 C1 C2 122.54(14) . . ?
O1 C2 C3 119.00(14) . . ?
O1 C2 C1 122.38(14) . . ?
C3 C2 C1 118.61(14) . . ?
C4 C3 C2 120.88(15) . . ?
C4 C3 H3 119.6 . . ?
C2 C3 H3 119.6 . . ?
O2 C4 C3 122.40(15) . . ?
O2 C4 C5 116.71(15) . . ?
C3 C4 C5 120.89(15) . . ?
C6 C5 C4 118.81(15) . . ?
C6 C5 H5 120.6 . . ?
C4 C5 H5 120.6 . . ?
C5 C6 C1 122.09(16) . . ?
C5 C6 H6 119.0 . . ?
C1 C6 H6 119.0 . . ?
N1 C7 C1 125.73(15) . . ?
N1 C7 H7 117.1 . . ?
C1 C7 H7 117.1 . . ?
C13 C8 C9 119.28(15) . . ?
C13 C8 N1 121.11(14) . . ?
C9 C8 N1 119.54(14) . . ?
C10 C9 C8 119.93(15) . . ?
C10 C9 C14 119.29(15) . . ?
C8 C9 C14 120.77(14) . . ?
C11 C10 C9 120.32(16) . . ?
C11 C10 H10 119.8 . . ?
C9 C10 H10 119.8 . . ?
C12 C11 C10 119.81(15) . . ?
C12 C11 H11 120.1 . . ?
C10 C11 H11 120.1 . . ?
C11 C12 C13 120.65(16) . . ?
C11 C12 H12 119.7 . . ?
C13 C12 H12 119.7 . . ?
C8 C13 C12 119.96(15) . . ?
C8 C13 H13 120.0 . . ?
C12 C13 H13 120.0 . . ?
F2 C14 F3 106.03(13) . . ?
F2 C14 F1 106.19(13) . . ?
F3 C14 F1 105.71(13) . . ?
F2 C14 C9 112.58(14) . . ?
F3 C14 C9 112.71(13) . . ?
F1 C14 C9 113.03(14) . . ?
C15 O3 H3A 106.6(19) . . ?
O3 C15 H15A 109.5 . . ?
O3 C15 H15B 109.5 . . ?
H15A C15 H15B 109.5 . . ?
O3 C15 H15C 109.5 . . ?
H15A C15 H15C 109.5 . . ?
H15B C15 H15C 109.5 . . ?

loop_
_geom_bond_atom_site_label_1
_geom_bond_atom_site_label_2
_geom_bond_distance
_geom_bond_site_symmetry_2
_geom_bond_publ_flag
Cu1 O1 1.9115(11) 3_666 ?
Cu1 O1 1.9115(11) . ?
Cu1 N1 1.9820(13) 3_666 ?
Cu1 N1 1.9821(13) . ?
O1 C2 1.3227(19) . ?
N1 C7 1.304(2) . ?
N1 C8 1.429(2) . ?
O2 C4 1.352(2) . ?
O2 H2 0.78(2) . ?
C1 C6 1.418(2) . ?
C1 C7 1.424(2) . ?
C1 C2 1.428(2) . ?
C2 C3 1.405(2) . ?
C3 C4 1.384(2) . ?
C3 H3 0.9500 . ?
C4 C5 1.412(2) . ?
C5 C6 1.365(2) . ?
C5 H5 0.9500 . ?
C6 H6 0.9500 . ?
C7 H7 0.9500 . ?
C8 C13 1.388(2) . ?
C8 C9 1.407(2) . ?
C9 C10 1.387(2) . ?
C9 C14 1.493(2) . ?
C10 C11 1.386(3) . ?
C10 H10 0.9500 . ?
C11 C12 1.379(2) . ?
C11 H11 0.9500 . ?
C12 C13 1.393(2) . ?
C12 H12 0.9500 . ?
C13 H13 0.9500 . ?
C14 F2 1.3416(19) . ?
C14 F3 1.350(2) . ?
C14 F1 1.3507(19) . ?
O3 C15 1.422(2) . ?
O3 H3A 0.72(3) . ?
C15 H15A 0.9800 . ?
C15 H15B 0.9800 . ?
C15 H15C 0.9800 . ?

loop_
_geom_hbond_atom_site_label_D
_geom_hbond_atom_site_label_H
_geom_hbond_atom_site_label_A
_geom_hbond_distance_DH
_geom_hbond_distance_HA
_geom_hbond_distance_DA
_geom_hbond_angle_DHA
_geom_hbond_site_symmetry_A
_geom_hbond_publ_flag
O2 H2 O3 0.78(2) 1.86(2) 2.6388(19) 175(2) 3_566 yes
O3 H3A O1 0.72(3) 2.03(3) 2.7340(18) 170(2) . yes

loop_
_geom_torsion_atom_site_label_1
_geom_torsion_atom_site_label_2
_geom_torsion_atom_site_label_3
_geom_torsion_atom_site_label_4
_geom_torsion
_geom_torsion_site_symmetry_1
_geom_torsion_site_symmetry_2
_geom_torsion_site_symmetry_3
_geom_torsion_site_symmetry_4
_geom_torsion_publ_flag
Cu1 O1 C2 C3 -155.14(11) . . . . ?
Cu1 O1 C2 C1 25.8(2) . . . . ?
C6 C1 C2 O1 -178.41(15) . . . . ?
C7 C1 C2 O1 6.9(2) . . . . ?
C6 C1 C2 C3 2.5(2) . . . . ?
C7 C1 C2 C3 -172.16(15) . . . . ?
O1 C2 C3 C4 178.21(15) . . . . ?
C1 C2 C3 C4 -2.7(2) . . . . ?
C2 C3 C4 O2 -178.74(15) . . . . ?
C2 C3 C4 C5 0.4(2) . . . . ?
O2 C4 C5 C6 -178.81(15) . . . . ?
C3 C4 C5 C6 2.0(2) . . . . ?
C4 C5 C6 C1 -2.1(3) . . . . ?
C7 C1 C6 C5 174.75(16) . . . . ?
C2 C1 C6 C5 -0.1(2) . . . . ?
C8 N1 C7 C1 174.62(15) . . . . ?
Cu1 N1 C7 C1 -16.9(2) . . . . ?
C6 C1 C7 N1 174.41(15) . . . . ?
C2 C1 C7 N1 -10.9(3) . . . . ?
C7 N1 C8 C13 58.3(2) . . . . ?
Cu1 N1 C8 C13 -110.29(15) . . . . ?
C7 N1 C8 C9 -124.67(16) . . . . ?
Cu1 N1 C8 C9 66.76(17) . . . . ?
C13 C8 C9 C10 2.1(2) . . . . ?
N1 C8 C9 C10 -175.04(14) . . . . ?
C13 C8 C9 C14 -177.09(14) . . . . ?
N1 C8 C9 C14 5.8(2) . . . . ?
C8 C9 C10 C11 -0.8(2) . . . . ?
C14 C9 C10 C11 178.35(15) . . . . ?
C9 C10 C11 C12 -1.0(3) . . . . ?
C10 C11 C12 C13 1.6(3) . . . . ?
C9 C8 C13 C12 -1.5(2) . . . . ?
N1 C8 C13 C12 175.59(14) . . . . ?
C11 C12 C13 C8 -0.4(2) . . . . ?
C10 C9 C14 F2 -5.0(2) . . . . ?
C8 C9 C14 F2 174.15(14) . . . . ?
C10 C9 C14 F3 -124.91(16) . . . . ?
C8 C9 C14 F3 54.3(2) . . . . ?
C10 C9 C14 F1 115.30(16) . . . . ?
C8 C9 C14 F1 -65.53(19) . . . . ?
